data_7715118
loop_
_publ_author_name
'Yao, Min-Xia'
'Gao, Yu-Qi'
'An, Zhong-Wu'
'Zhu, Dong-Mei'

_publ_section_title
;
 The effect of magnetic coupling along the magnetic axis on slow magnetic
 relaxation in Dy<sup>III</sup> complexes with <i>D</i><sub>5h</sub>
 configuration based on an aggregation-induced-emission-active ligand.
;
_journal_issue 11
_journal_name_full 'Dalton transactions (Cambridge, England : 2003)'
_journal_page_first 5133
_journal_page_last 5146
_journal_paper_doi 10.1039/d3dt04257j
_journal_volume 53
_journal_year 2024
_chemical_formula_moiety 'C90 H98.852 Cl2 Dy2 N6 O6 P2, 1.148(H), 2(C2 H3 N), 2(O)'
_chemical_formula_sum 'C94 H106 Cl2 Dy2 N8 O8 P2'
_chemical_formula_weight 1933.70
_space_group_crystal_system triclinic
_space_group_IT_number 2
_space_group_name_Hall '-P 1'
_space_group_name_H-M_alt 'P -1'
_atom_sites_solution_hydrogens mixed
_audit_creation_date 2023-06-01
_audit_creation_method
;
Olex2 1.5
(compiled 2021.12.09 svn.r5202d8cf for OlexSys, GUI svn.r6439)
;
_audit_update_record
;
2023-09-27 deposited with the CCDC.	2024-02-06 downloaded from the CCDC.
;
_cell_angle_alpha 65.090(2)
_cell_angle_beta 82.000(2)
_cell_angle_gamma 74.102(2)
_cell_formula_units_Z 1
_cell_length_a 11.7971(5)
_cell_length_b 13.9098(7)
_cell_length_c 16.1086(7)
_cell_measurement_reflns_used 9877
_cell_measurement_temperature 193.00
_cell_measurement_theta_max 27.29
_cell_measurement_theta_min 2.30
_cell_volume 2304.88(19)
_computing_cell_refinement 'SAINT V8.40B (?, 2016)'
_computing_data_reduction 'SAINT V8.40B (?, 2016)'
_computing_molecular_graphics 'Olex2 1.5 (Dolomanov et al., 2009)'
_computing_publication_material 'Olex2 1.5 (Dolomanov et al., 2009)'
_computing_structure_refinement 'XL  (Sheldrick, 2008)'
_computing_structure_solution 'olex2.solve 1.5 (Bourhis et al., 2015)'
_diffrn_ambient_temperature 193.00
_diffrn_measured_fraction_theta_full 0.999
_diffrn_measured_fraction_theta_max 0.999
_diffrn_measurement_device_type 'Bruker APEX-II CCD'
_diffrn_measurement_method '\f and \w scans'
_diffrn_radiation_type MoK\a
_diffrn_radiation_wavelength 0.71073
_diffrn_reflns_av_R_equivalents 0.0625
_diffrn_reflns_av_unetI/netI 0.0453
_diffrn_reflns_Laue_measured_fraction_full 0.999
_diffrn_reflns_Laue_measured_fraction_max 0.999
_diffrn_reflns_limit_h_max 14
_diffrn_reflns_limit_h_min -14
_diffrn_reflns_limit_k_max 17
_diffrn_reflns_limit_k_min -17
_diffrn_reflns_limit_l_max 19
_diffrn_reflns_limit_l_min -19
_diffrn_reflns_number 43370
_diffrn_reflns_point_group_measured_fraction_full 0.999
_diffrn_reflns_point_group_measured_fraction_max 0.999
_diffrn_reflns_theta_full 25.242
_diffrn_reflns_theta_max 26.000
_diffrn_reflns_theta_min 2.121
_diffrn_source_current 1.4
_diffrn_source_power 0.07
_diffrn_source_voltage 50.0
_diffrn_standards_number 0
_exptl_absorpt_coefficient_mu 1.759
_exptl_absorpt_correction_T_max 0.7456
_exptl_absorpt_correction_T_min 0.6135
_exptl_absorpt_correction_type none
_exptl_absorpt_process_details
;
SADABS-2016/2 (Bruker,2016/2) was used for absorption correction.
wR2(int) was 0.1213 before and 0.0662 after correction.
The Ratio of minimum to maximum transmission is 0.8228.
The \l/2 correction factor is Not present.
;
_exptl_crystal_density_diffrn 1.393
_exptl_crystal_description block
_exptl_crystal_F_000 986
_exptl_crystal_size_max 0.16
_exptl_crystal_size_mid 0.15
_exptl_crystal_size_min 0.12
_refine_diff_density_max 3.121
_refine_diff_density_min -1.969
_refine_diff_density_rms 0.123
_refine_ls_extinction_method none
_refine_ls_goodness_of_fit_ref 1.086
_refine_ls_hydrogen_treatment constr
_refine_ls_matrix_type full
_refine_ls_number_parameters 608
_refine_ls_number_reflns 9052
_refine_ls_number_restraints 1306
_refine_ls_restrained_S_all 1.072
_refine_ls_R_factor_all 0.0682
_refine_ls_R_factor_gt 0.0554
_refine_ls_shift/su_max 0.001
_refine_ls_shift/su_mean 0.000
_refine_ls_structure_factor_coef Fsqd
_refine_ls_weighting_details 'w=1/[\s^2^(Fo^2^)+(0.0999P)^2^+2.4436P] where P=(Fo^2^+2Fc^2^)/3'
_refine_ls_weighting_scheme calc
_refine_ls_wR_factor_gt 0.1535
_refine_ls_wR_factor_ref 0.1643
_reflns_Friedel_coverage 0.000
_reflns_number_gt 7282
_reflns_number_total 9052
_reflns_threshold_expression 'I > 2\s(I)'
_cod_data_source_file d3dt04257j2.cif
_cod_data_source_block 1
_cod_depositor_comments 'Adding full bibliography for 7715118--7715122.cif.'
_cod_database_code 7715118
_shelx_shelxl_version_number 2014/7
_shelx_space_group_comment
;
The symmetry employed for this shelxl refinement is uniquely defined
by the following loop, which should always be used as a source of
symmetry information in preference to the above space-group names.
They are only intended as comments.
;
_shelx_estimated_absorpt_t_max 0.817
_shelx_estimated_absorpt_t_min 0.766
_olex2_refinement_description
;
1. Fixed Uiso
 At 1.2 times of:
  All C(H) groups, All C(H,H) groups
 At 1.5 times of:
  All C(H,H,H) groups
2. Restrained distances
 C10-O4
 2.43 with sigma of 0.001
 C39-C41 = C39A-C41A
 2.5636 with sigma of 0.01
 C40-C41 = C40A-C41A
 1.5334 with sigma of 0.005
 N4-C48
 1.1624 with sigma of 0.005
 C34-C35 = C34A-C35A
 1.5334 with sigma of 0.005
 N4-C47
 2.6158 with sigma of 0.005
 C47-C48
 1.4534 with sigma of 0.005
 C38-C39 = C38A-C39A
 1.5334 with sigma of 0.005
 C34-C36 = C34A-C36A
 2.5636 with sigma of 0.005
 C38-C40 = C38A-C40A
 2.5636 with sigma of 0.005
 C35-C36 = C35A-C36A
 1.5348 with sigma of 0.005
 C39-C40 = C39A-C40A
 1.5348 with sigma of 0.005
 C35-C37 = C35A-C37A
 2.5636 with sigma of 0.005
 C36-C37 = C36A-C37A
 1.5334 with sigma of 0.005
3. Rigid bond restraints
 O4, O4A
 with sigma for 1-2 distances of 0.01 and sigma for 1-3 distances of 0.005
 C47, C48, N4
 with sigma for 1-2 distances of 0.01 and sigma for 1-3 distances of 0.005
 P1, C42
 with sigma for 1-2 distances of 0.005 and sigma for 1-3 distances of 0.01
4. Uiso/Uaniso restraints and constraints
C1 \\sim C2 \\sim C3 \\sim C4 \\sim C5 \\sim C6 \\sim C7 \\sim C8 \\sim C9
\\sim C10 \\sim C11 \\sim C12 \\sim C13 \\sim C14 \\sim C15 \\sim C16 \\sim C17
\\sim C18 \\sim C19 \\sim C20 \\sim C21 \\sim C22 \\sim C23 \\sim C24 \\sim C25
\\sim C26 \\sim C27 \\sim C28 \\sim C29 \\sim C30 \\sim C31 \\sim C32 \\sim C33
\\sim C34 \\sim C35 \\sim C35A \\sim C36 \\sim C36A \\sim C37 \\sim C37A \\sim
C38 \\sim C38A \\sim C39 \\sim C39A \\sim C40 \\sim C40A \\sim C41 \\sim C41A
\\sim C42 \\sim C43 \\sim C44 \\sim C45 \\sim C34A \\sim C47 \\sim C48: within
3.8A with sigma of 0.01 and sigma for terminal atoms of 0.02 within 3.8A
O4 \\sim O4A: within 2A with sigma of 0.005 and sigma for terminal atoms of
0.01 within 2A
C47 \\sim C48 \\sim N4: within 2A with sigma of 0.005 and sigma for terminal
atoms of 0.01 within 2A
Uanis(O4) \\sim Ueq, Uanis(O4A) \\sim Ueq: with sigma of 0.01 and sigma for
terminal atoms of 0.02
Uanis(C47) \\sim Ueq, Uanis(C48) \\sim Ueq, Uanis(N4) \\sim Ueq: with sigma of
0.01 and sigma for terminal atoms of 0.02
5. Others
 Sof(C35A)=Sof(H35C)=Sof(H35D)=Sof(C36A)=Sof(H36C)=Sof(H36D)=Sof(C37A)=
 Sof(H37D)=Sof(H37E)=Sof(H37F)=Sof(C38A)=Sof(H38C)=Sof(H38D)=Sof(C39A)=
 Sof(H39C)=Sof(H39D)=Sof(C40A)=Sof(H40C)=Sof(H40D)=Sof(C41A)=Sof(H41D)=
 Sof(H41E)=Sof(H41F)=Sof(C34A)=Sof(H34C)=Sof(H)=1-FVAR(1)
 Sof(C34)=Sof(H34A)=Sof(H34B)=Sof(C35)=Sof(H35A)=Sof(H35B)=Sof(C36)=Sof(H36A)=
 Sof(H36B)=Sof(C37)=Sof(H37A)=Sof(H37B)=Sof(H37C)=Sof(C38)=Sof(H38A)=Sof(H38B)=
 Sof(C39)=Sof(H39A)=Sof(H39B)=Sof(C40)=Sof(H40A)=Sof(H40B)=Sof(C41)=Sof(H41A)=
 Sof(H41B)=Sof(H41C)=FVAR(1)
 Sof(O4A)=1-FVAR(2)
 Sof(O4)=FVAR(2)
6.a Riding coordinates:
 C41(H41A,H41B,H41C), C41A(H41D,H41E,H41F), C45(H45A,H45B,H45C), C47(H47A,H47B,
 H47C)
6.b Secondary CH2 refined with riding coordinates:
 C34(H34A,H34B), C35(H35A,H35B), C35A(H35C,H35D), C36(H36A,H36B), C36A(H36C,
 H36D), C38(H38A,H38B), C38A(H38C,H38D), C39(H39A,H39B), C39A(H39C,H39D),
 C40(H40A,H40B), C40A(H40C,H40D), C42(H42A,H42B), C43(H43A,H43B), C44(H44A,
 H44B), C34A(H34C,H)
6.c Aromatic/amide H refined with riding coordinates:
 C1(H1), C2(H2), C3(H3), C4(H4), C7(H7), C10(H10), C11(H11), C13(H13),
 C16(H16), C17(H17), C18(H18), C19(H19), C20(H20), C23(H23), C24(H24), C25(H25),
  C26(H26), C27(H27), C29(H29), C30(H30), C31(H31), C32(H32), C33(H33)
6.d Idealised Me refined as rotating group:
 C37(H37A,H37B,H37C), C37A(H37D,H37E,H37F)
;
_olex2_submission_special_instructions 'No special instructions were received'

loop_
_space_group_symop_operation_xyz
'x, y, z'
'-x, -y, -z'

loop_
_atom_site_label
_atom_site_type_symbol
_atom_site_fract_x
_atom_site_fract_y
_atom_site_fract_z
_atom_site_U_iso_or_equiv
_atom_site_adp_type
_atom_site_occupancy
_atom_site_site_symmetry_order
_atom_site_calc_flag
_atom_site_refinement_flags_posn
_atom_site_refinement_flags_adp
_atom_site_refinement_flags_occupancy
_atom_site_disorder_assembly
_atom_site_disorder_group
C1 C 0.1600(5) 0.4208(5) 0.9558(4) 0.0467(12) Uani 1 1 d . U . . .
H1 H 0.1175 0.4122 1.0121 0.056 Uiso 1 1 calc R U . . .
C2 C 0.1095(5) 0.4106(6) 0.8889(4) 0.0551(14) Uani 1 1 d . U . . .
H2 H 0.0340 0.3950 0.8986 0.066 Uiso 1 1 calc R U . . .
C3 C 0.1720(6) 0.4238(6) 0.8071(4) 0.0550(13) Uani 1 1 d . U . . .
H3 H 0.1393 0.4176 0.7594 0.066 Uiso 1 1 calc R U . . .
C4 C 0.2802(5) 0.4456(5) 0.7950(4) 0.0508(12) Uani 1 1 d . U . . .
H4 H 0.3237 0.4546 0.7390 0.061 Uiso 1 1 calc R U . . .
C5 C 0.3261(5) 0.4543(5) 0.8657(4) 0.0424(11) Uani 1 1 d . U . . .
C6 C 0.4417(5) 0.4803(5) 0.8591(4) 0.0457(11) Uani 1 1 d . U . . .
C7 C 0.6709(5) 0.5463(5) 0.7137(4) 0.0417(11) Uani 1 1 d . U . . .
H7 H 0.6428 0.5378 0.6654 0.050 Uiso 1 1 calc R U . . .
C8 C 0.7786(5) 0.5848(4) 0.6959(3) 0.0380(10) Uani 1 1 d . U . . .
C9 C 0.8333(5) 0.5999(4) 0.7617(3) 0.0398(10) Uani 1 1 d . U . . .
C10 C 0.9343(5) 0.6419(4) 0.7314(4) 0.0407(10) Uani 1 1 d D U . . .
H10 H 0.9729 0.6525 0.7737 0.049 Uiso 1 1 calc R U . . .
C11 C 0.9792(5) 0.6682(4) 0.6442(4) 0.0402(10) Uani 1 1 d . U . . .
H11 H 1.0476 0.6965 0.6275 0.048 Uiso 1 1 calc R U . . .
C12 C 0.9258(5) 0.6541(4) 0.5779(4) 0.0370(9) Uani 1 1 d . U . . .
C13 C 0.8277(5) 0.6112(4) 0.6063(3) 0.0367(9) Uani 1 1 d . U . . .
H13 H 0.7917 0.5989 0.5636 0.044 Uiso 1 1 calc R U . . .
C14 C 0.9739(5) 0.6891(4) 0.4816(4) 0.0386(9) Uani 1 1 d . U . . .
C15 C 1.1060(5) 0.6602(5) 0.4746(4) 0.0407(10) Uani 1 1 d . U . . .
C16 C 1.1659(5) 0.7397(6) 0.4232(5) 0.0557(13) Uani 1 1 d . U . . .
H16 H 1.1231 0.8121 0.3892 0.067 Uiso 1 1 calc R U . . .
C17 C 1.2880(6) 0.7150(7) 0.4208(6) 0.0737(17) Uani 1 1 d . U . . .
H17 H 1.3282 0.7706 0.3857 0.088 Uiso 1 1 calc R U . . .
C18 C 1.3516(6) 0.6101(7) 0.4691(6) 0.0723(17) Uani 1 1 d . U . . .
H18 H 1.4353 0.5929 0.4672 0.087 Uiso 1 1 calc R U . . .
C19 C 1.2925(6) 0.5319(6) 0.5193(5) 0.0593(14) Uani 1 1 d . U . . .
H19 H 1.3356 0.4594 0.5528 0.071 Uiso 1 1 calc R U . . .
C20 C 1.1705(5) 0.5559(5) 0.5226(4) 0.0457(11) Uani 1 1 d . U . . .
H20 H 1.1309 0.4999 0.5584 0.055 Uiso 1 1 calc R U . . .
C21 C 0.9059(5) 0.7466(4) 0.4083(4) 0.0405(10) Uani 1 1 d . U . . .
C22 C 0.9527(5) 0.7719(5) 0.3114(4) 0.0414(10) Uani 1 1 d . U . . .
C23 C 1.0202(5) 0.6894(5) 0.2852(4) 0.0435(10) Uani 1 1 d . U . . .
H23 H 1.0380 0.6161 0.3294 0.052 Uiso 1 1 calc R U . . .
C24 C 1.0619(5) 0.7120(5) 0.1959(4) 0.0510(12) Uani 1 1 d . U . . .
H24 H 1.1088 0.6551 0.1793 0.061 Uiso 1 1 calc R U . . .
C25 C 1.0346(6) 0.8184(6) 0.1312(4) 0.0622(15) Uani 1 1 d . U . . .
H25 H 1.0619 0.8345 0.0696 0.075 Uiso 1 1 calc R U . . .
C26 C 0.9678(7) 0.9016(6) 0.1557(5) 0.0677(17) Uani 1 1 d . U . . .
H26 H 0.9504 0.9748 0.1114 0.081 Uiso 1 1 calc R U . . .
C27 C 0.9261(6) 0.8776(5) 0.2458(4) 0.0531(13) Uani 1 1 d . U . . .
H27 H 0.8788 0.9345 0.2623 0.064 Uiso 1 1 calc R U . . .
C28 C 0.7756(5) 0.7911(5) 0.4167(4) 0.0480(12) Uani 1 1 d . U . . .
C29 C 0.7297(6) 0.8469(5) 0.4729(4) 0.0589(14) Uani 1 1 d . U . . .
H29 H 0.7815 0.8613 0.5041 0.071 Uiso 1 1 calc R U . . .
C30 C 0.6083(7) 0.8816(7) 0.4837(6) 0.078(2) Uani 1 1 d . U . . .
H30 H 0.5773 0.9195 0.5222 0.094 Uiso 1 1 calc R U . . .
C31 C 0.5343(7) 0.8612(7) 0.4390(6) 0.083(2) Uani 1 1 d . U . . .
H31 H 0.4515 0.8831 0.4483 0.100 Uiso 1 1 calc R U . . .
C32 C 0.5759(6) 0.8103(6) 0.3813(6) 0.0734(18) Uani 1 1 d . U . . .
H32 H 0.5227 0.7976 0.3501 0.088 Uiso 1 1 calc R U . . .
C33 C 0.6973(5) 0.7768(5) 0.3682(5) 0.0573(14) Uani 1 1 d . U . . .
H33 H 0.7267 0.7439 0.3259 0.069 Uiso 1 1 calc R U . . .
C34 C 0.421(3) 0.861(2) 0.730(2) 0.130(3) Uani 0.426(8) 1 d D U P A 1
H34A H 0.3905 0.9409 0.6995 0.156 Uiso 0.426(8) 1 calc R U P A 1
H34B H 0.4762 0.8359 0.6864 0.156 Uiso 0.426(8) 1 calc R U P A 1
C35 C 0.320(2) 0.803(2) 0.7589(13) 0.132(4) Uani 0.426(8) 1 d D U P A 1
H35A H 0.2502 0.8507 0.7761 0.158 Uiso 0.426(8) 1 calc R U P A 1
H35B H 0.3430 0.7349 0.8140 0.158 Uiso 0.426(8) 1 calc R U P A 1
C35A C 0.3913(14) 0.7868(16) 0.7182(15) 0.124(3) Uani 0.574(8) 1 d D U P A 2
H35C H 0.4024 0.7081 0.7581 0.149 Uiso 0.574(8) 1 calc R U P A 2
H35D H 0.4633 0.7965 0.6790 0.149 Uiso 0.574(8) 1 calc R U P A 2
C36 C 0.285(2) 0.7755(16) 0.685(2) 0.129(4) Uani 0.426(8) 1 d D U P A 1
H36A H 0.2486 0.7122 0.7151 0.155 Uiso 0.426(8) 1 calc R U P A 1
H36B H 0.3568 0.7536 0.6512 0.155 Uiso 0.426(8) 1 calc R U P A 1
C36A C 0.2853(18) 0.8231(15) 0.6570(15) 0.131(4) Uani 0.574(8) 1 d D U P A 2
H36C H 0.2116 0.8324 0.6936 0.157 Uiso 0.574(8) 1 calc R U P A 2
H36D H 0.2868 0.8949 0.6066 0.157 Uiso 0.574(8) 1 calc R U P A 2
C37 C 0.198(3) 0.870(2) 0.6165(18) 0.129(5) Uani 0.426(8) 1 d D U P A 1
H37A H 0.1666 0.9274 0.6396 0.194 Uiso 0.426(8) 1 calc R U P A 1
H37B H 0.1332 0.8436 0.6087 0.194 Uiso 0.426(8) 1 calc R U P A 1
H37C H 0.2391 0.8999 0.5574 0.194 Uiso 0.426(8) 1 calc R U P A 1
C37A C 0.285(2) 0.7418(17) 0.6162(16) 0.152(6) Uani 0.574(8) 1 d D U P A 2
H37D H 0.2426 0.7805 0.5584 0.228 Uiso 0.574(8) 1 calc R U P A 2
H37E H 0.2446 0.6860 0.6593 0.228 Uiso 0.574(8) 1 calc R U P A 2
H37F H 0.3658 0.7069 0.6048 0.228 Uiso 0.574(8) 1 calc R U P A 2
C38 C 0.585(2) 0.922(2) 0.799(2) 0.127(3) Uani 0.426(8) 1 d D U P A 1
H38A H 0.5359 0.9928 0.7589 0.152 Uiso 0.426(8) 1 calc R U P A 1
H38B H 0.6053 0.9300 0.8525 0.152 Uiso 0.426(8) 1 calc R U P A 1
C38A C 0.6121(15) 0.8816(18) 0.7622(15) 0.127(3) Uani 0.574(8) 1 d D U P A 2
H38C H 0.6406 0.8463 0.7186 0.153 Uiso 0.574(8) 1 calc R U P A 2
H38D H 0.5810 0.9608 0.7267 0.153 Uiso 0.574(8) 1 calc R U P A 2
C39 C 0.6987(18) 0.8947(19) 0.746(2) 0.127(4) Uani 0.426(8) 1 d D U P A 1
H39A H 0.6785 0.8910 0.6899 0.153 Uiso 0.426(8) 1 calc R U P A 1
H39B H 0.7462 0.8219 0.7842 0.153 Uiso 0.426(8) 1 calc R U P A 1
C39A C 0.7132(15) 0.8628(16) 0.8219(10) 0.123(3) Uani 0.574(8) 1 d D U P A 2
H39C H 0.6815 0.8938 0.8680 0.147 Uiso 0.574(8) 1 calc R U P A 2
H39D H 0.7445 0.7832 0.8552 0.147 Uiso 0.574(8) 1 calc R U P A 2
C40 C 0.7734(18) 0.9788(17) 0.7186(19) 0.128(4) Uani 0.426(8) 1 d D U P A 1
H40A H 0.7274 1.0417 0.7325 0.153 Uiso 0.426(8) 1 calc R U P A 1
H40B H 0.7897 1.0059 0.6517 0.153 Uiso 0.426(8) 1 calc R U P A 1
C40A C 0.8146(16) 0.9136(19) 0.7679(13) 0.133(4) Uani 0.574(8) 1 d D U P A 2
H40C H 0.8901 0.8599 0.7906 0.160 Uiso 0.574(8) 1 calc R U P A 2
H40D H 0.8125 0.9779 0.7804 0.160 Uiso 0.574(8) 1 calc R U P A 2
C41 C 0.891(2) 0.933(2) 0.768(2) 0.134(5) Uani 0.426(8) 1 d D U P A 1
H41A H 0.8786 0.8801 0.8301 0.201 Uiso 0.426(8) 1 d R U P A 1
H41B H 0.9176 0.9920 0.7713 0.201 Uiso 0.426(8) 1 d R U P A 1
H41C H 0.9514 0.8961 0.7356 0.201 Uiso 0.426(8) 1 d R U P A 1
C41A C 0.813(2) 0.9493(19) 0.6641(12) 0.146(5) Uani 0.574(8) 1 d D U P A 2
H41D H 0.7452 1.0117 0.6401 0.220 Uiso 0.574(8) 1 d R U P A 2
H41E H 0.8060 0.8901 0.6485 0.220 Uiso 0.574(8) 1 d R U P A 2
H41F H 0.8859 0.9714 0.6370 0.220 Uiso 0.574(8) 1 d R U P A 2
C42 C 0.4359(12) 0.8699(9) 0.9282(9) 0.117(2) Uani 1 1 d . U . . .
H42A H 0.3746 0.8310 0.9637 0.140 Uiso 1 1 calc R U . . .
H42B H 0.4990 0.8522 0.9705 0.140 Uiso 1 1 calc R U . . .
C43 C 0.3833(13) 0.9893(10) 0.8908(10) 0.135(3) Uani 1 1 d . U . . .
H43A H 0.3243 1.0091 0.8446 0.162 Uiso 1 1 calc R U . . .
H43B H 0.4453 1.0296 0.8609 0.162 Uiso 1 1 calc R U . . .
C44 C 0.3225(14) 1.0203(10) 0.9728(11) 0.144(4) Uani 1 1 d . U . . .
H44A H 0.2585 0.9821 1.0015 0.173 Uiso 1 1 calc R U . . .
H44B H 0.3808 0.9988 1.0199 0.173 Uiso 1 1 calc R U . . .
C45 C 0.2713(15) 1.1466(11) 0.9324(13) 0.168(5) Uani 1 1 d . U . . .
H45A H 0.2084 1.1612 0.8916 0.253 Uiso 1 1 d R U . . .
H45B H 0.3338 1.1819 0.8965 0.253 Uiso 1 1 d R U . . .
H45C H 0.2390 1.1756 0.9789 0.253 Uiso 1 1 d R U . . .
Cl1 Cl 0.7650(2) 0.32211(18) 1.00453(15) 0.0878(7) Uani 1 1 d . . . . .
Dy1 Dy 0.64688(2) 0.52727(2) 0.93627(2) 0.04813(13) Uani 1 1 d . . . . .
N1 N 0.6105(4) 0.5229(4) 0.7901(3) 0.0469(11) Uani 1 1 d . . . . .
N2 N 0.5064(4) 0.4937(5) 0.7841(3) 0.0492(12) Uani 1 1 d . . . . .
N3 N 0.2661(4) 0.4423(4) 0.9456(3) 0.0415(10) Uani 1 1 d . . . . .
O1 O 0.4706(4) 0.4888(4) 0.9312(3) 0.0558(11) Uani 1 1 d . . . . .
O2 O 0.7946(4) 0.5759(4) 0.8461(3) 0.0529(10) Uani 1 1 d . . . . .
O3 O 0.5531(5) 0.7038(4) 0.8829(3) 0.0683(13) Uani 1 1 d . . . . .
P1 P 0.4970(2) 0.8224(2) 0.83816(17) 0.0845(7) Uani 1 1 d . U . . .
C34A C 0.376(2) 0.8510(17) 0.7782(15) 0.123(3) Uani 0.574(8) 1 d D U P A 2
H34C H 0.3086 0.8348 0.8218 0.148 Uiso 0.574(8) 1 calc R U P A 2
H H 0.3555 0.9300 0.7386 0.148 Uiso 0.574(8) 1 calc R U P A 2
C47 C 0.6791(18) 0.2404(18) 0.8184(16) 0.235(7) Uani 1 1 d D U . . .
H47A H 0.6676 0.2808 0.8574 0.352 Uiso 1 1 d R U . . .
H47B H 0.7190 0.2782 0.7609 0.352 Uiso 1 1 d R U . . .
H47C H 0.7274 0.1665 0.8500 0.352 Uiso 1 1 d R U . . .
C48 C 0.567(2) 0.2321(18) 0.7982(17) 0.239(7) Uani 1 1 d D U . . .
N4 N 0.4819(18) 0.2044(18) 0.7971(16) 0.265(7) Uani 1 1 d D U . . .
O4 O 1.0244(11) 0.6791(11) 0.8380(7) 0.210(11) Uani 0.55(2) 1 d D U P B 3
O4A O 0.972(4) 0.812(4) 0.869(3) 0.28(2) Uani 0.45(2) 1 d . U P B 4

loop_
_atom_site_aniso_label
_atom_site_aniso_U_11
_atom_site_aniso_U_22
_atom_site_aniso_U_33
_atom_site_aniso_U_23
_atom_site_aniso_U_13
_atom_site_aniso_U_12
C1 0.041(2) 0.066(3) 0.036(2) -0.022(2) 0.007(2) -0.020(2)
C2 0.043(3) 0.078(3) 0.049(3) -0.024(3) 0.000(2) -0.025(3)
C3 0.053(3) 0.079(3) 0.044(3) -0.027(2) -0.001(2) -0.028(3)
C4 0.053(3) 0.072(3) 0.036(2) -0.025(2) 0.007(2) -0.026(2)
C5 0.046(2) 0.059(3) 0.031(2) -0.021(2) 0.0072(19) -0.026(2)
C6 0.051(3) 0.065(3) 0.035(2) -0.025(2) 0.011(2) -0.032(2)
C7 0.046(2) 0.053(2) 0.033(2) -0.0202(19) 0.0048(19) -0.023(2)
C8 0.041(2) 0.047(2) 0.029(2) -0.0167(18) 0.0083(18) -0.0184(19)
C9 0.043(2) 0.048(2) 0.030(2) -0.0164(18) 0.0090(18) -0.018(2)
C10 0.039(2) 0.052(2) 0.035(2) -0.0189(19) 0.0046(18) -0.0185(19)
C11 0.036(2) 0.051(2) 0.036(2) -0.0180(18) 0.0077(17) -0.0169(18)
C12 0.0359(19) 0.044(2) 0.0331(19) -0.0174(16) 0.0062(16) -0.0128(17)
C13 0.038(2) 0.047(2) 0.0299(19) -0.0182(16) 0.0056(17) -0.0160(17)
C14 0.0355(18) 0.0468(19) 0.0371(18) -0.0185(16) 0.0078(16) -0.0170(16)
C15 0.035(2) 0.055(2) 0.039(2) -0.0229(17) 0.0052(17) -0.0181(18)
C16 0.040(2) 0.062(2) 0.058(2) -0.014(2) 0.003(2) -0.021(2)
C17 0.045(3) 0.081(3) 0.080(3) -0.013(3) 0.007(3) -0.027(3)
C18 0.039(3) 0.085(3) 0.081(3) -0.020(3) 0.002(3) -0.019(3)
C19 0.041(3) 0.070(3) 0.063(3) -0.026(2) 0.001(2) -0.009(2)
C20 0.039(2) 0.057(2) 0.044(2) -0.0237(19) 0.0061(19) -0.014(2)
C21 0.0363(19) 0.048(2) 0.0373(19) -0.0162(16) 0.0073(16) -0.0157(17)
C22 0.038(2) 0.052(2) 0.037(2) -0.0181(17) 0.0076(17) -0.0183(18)
C23 0.041(2) 0.055(2) 0.037(2) -0.0181(18) 0.0037(18) -0.0198(19)
C24 0.049(3) 0.066(3) 0.040(3) -0.023(2) 0.009(2) -0.019(2)
C25 0.062(3) 0.075(3) 0.041(3) -0.019(2) 0.013(2) -0.019(3)
C26 0.070(3) 0.064(3) 0.045(3) -0.004(2) 0.011(3) -0.016(3)
C27 0.054(2) 0.054(2) 0.041(2) -0.013(2) 0.009(2) -0.014(2)
C28 0.039(2) 0.051(2) 0.043(2) -0.0107(18) 0.0107(18) -0.0110(19)
C29 0.049(2) 0.057(2) 0.050(2) -0.014(2) 0.011(2) 0.001(2)
C30 0.058(3) 0.073(3) 0.067(3) -0.013(3) 0.016(3) 0.009(3)
C31 0.044(3) 0.082(4) 0.077(4) -0.003(3) 0.015(3) 0.003(3)
C32 0.045(3) 0.075(3) 0.070(3) -0.005(3) 0.002(3) -0.010(3)
C33 0.041(2) 0.062(3) 0.053(3) -0.008(2) 0.001(2) -0.014(2)
C34 0.135(5) 0.104(5) 0.141(6) -0.038(4) -0.018(5) -0.023(4)
C35 0.137(6) 0.106(5) 0.138(6) -0.036(5) -0.019(5) -0.020(5)
C35A 0.129(6) 0.103(5) 0.133(6) -0.035(5) -0.023(5) -0.026(5)
C36 0.138(6) 0.103(6) 0.136(7) -0.038(5) -0.020(6) -0.022(6)
C36A 0.136(6) 0.107(6) 0.135(7) -0.034(5) -0.024(6) -0.021(5)
C37 0.134(9) 0.107(8) 0.141(9) -0.041(8) -0.024(8) -0.025(8)
C37A 0.153(9) 0.122(8) 0.152(9) -0.024(8) -0.021(8) -0.030(8)
C38 0.131(5) 0.100(5) 0.145(6) -0.039(5) -0.014(5) -0.031(4)
C38A 0.130(5) 0.101(4) 0.143(6) -0.037(4) -0.013(5) -0.029(4)
C39 0.130(6) 0.101(5) 0.149(6) -0.041(5) -0.013(6) -0.036(5)
C39A 0.127(6) 0.098(5) 0.146(6) -0.042(5) -0.010(5) -0.039(5)
C40 0.129(6) 0.102(6) 0.147(7) -0.039(6) -0.011(6) -0.036(5)
C40A 0.131(6) 0.106(6) 0.154(7) -0.036(5) -0.010(6) -0.039(5)
C41 0.131(9) 0.112(8) 0.159(9) -0.042(8) -0.012(8) -0.045(8)
C41A 0.151(8) 0.117(8) 0.163(9) -0.043(8) -0.022(8) -0.032(7)
C42 0.133(5) 0.090(4) 0.138(5) -0.055(4) -0.011(4) -0.025(4)
C43 0.138(5) 0.103(4) 0.151(6) -0.041(4) -0.019(5) -0.019(4)
C44 0.147(7) 0.109(6) 0.165(7) -0.052(6) -0.025(6) -0.008(6)
C45 0.169(11) 0.103(8) 0.217(12) -0.064(8) -0.050(10) 0.014(8)
Cl1 0.1258(19) 0.0739(12) 0.0687(12) -0.0378(10) 0.0344(12) -0.0351(12)
Dy1 0.0541(2) 0.0809(2) 0.02803(17) -0.02936(14) 0.01715(11) -0.04169(16)
N1 0.047(3) 0.072(3) 0.037(2) -0.028(2) 0.018(2) -0.038(2)
N2 0.056(3) 0.080(3) 0.030(2) -0.029(2) 0.014(2) -0.041(3)
N3 0.045(2) 0.057(3) 0.031(2) -0.020(2) 0.0071(18) -0.026(2)
O1 0.065(3) 0.101(3) 0.0294(19) -0.039(2) 0.0202(18) -0.053(3)
O2 0.049(2) 0.091(3) 0.033(2) -0.030(2) 0.0140(17) -0.039(2)
O3 0.064(3) 0.085(3) 0.053(3) -0.023(2) -0.001(2) -0.021(3)
P1 0.0746(14) 0.0913(16) 0.0710(14) -0.0156(11) 0.0016(11) -0.0237(12)
C34A 0.130(5) 0.099(5) 0.135(6) -0.040(4) -0.019(5) -0.024(4)
C47 0.235(12) 0.255(11) 0.240(11) -0.136(9) 0.018(10) -0.051(9)
C48 0.250(11) 0.260(9) 0.248(9) -0.142(7) 0.009(8) -0.066(7)
N4 0.254(12) 0.287(11) 0.276(11) -0.134(9) 0.004(10) -0.068(9)
O4 0.122(11) 0.098(10) 0.259(17) 0.025(9) 0.126(11) -0.014(8)
O4A 0.29(3) 0.31(3) 0.29(3) -0.129(19) -0.015(18) -0.107(19)

loop_
_atom_type_symbol
_atom_type_description
_atom_type_scat_dispersion_real
_atom_type_scat_dispersion_imag
_atom_type_scat_source
C C 0.0033 0.0016 'International Tables Vol C Tables 4.2.6.8 and 6.1.1.4'
H H 0.0000 0.0000 'International Tables Vol C Tables 4.2.6.8 and 6.1.1.4'
Cl Cl 0.1484 0.1585 'International Tables Vol C Tables 4.2.6.8 and 6.1.1.4'
Dy Dy -0.1892 4.4098 'International Tables Vol C Tables 4.2.6.8 and 6.1.1.4'
N N 0.0061 0.0033 'International Tables Vol C Tables 4.2.6.8 and 6.1.1.4'
O O 0.0106 0.0060 'International Tables Vol C Tables 4.2.6.8 and 6.1.1.4'
P P 0.1023 0.0942 'International Tables Vol C Tables 4.2.6.8 and 6.1.1.4'

loop_
_geom_angle_atom_site_label_1
_geom_angle_atom_site_label_2
_geom_angle_atom_site_label_3
_geom_angle
_geom_angle_site_symmetry_1
_geom_angle_site_symmetry_3
_geom_angle_publ_flag
C2 C1 H1 118.4 . . ?
N3 C1 H1 118.4 . . ?
N3 C1 C2 123.3(5) . . ?
C1 C2 H2 121.0 . . ?
C1 C2 C3 117.9(6) . . ?
C3 C2 H2 121.0 . . ?
C2 C3 H3 120.0 . . ?
C4 C3 C2 120.0(6) . . ?
C4 C3 H3 120.0 . . ?
C3 C4 H4 120.5 . . ?
C3 C4 C5 119.0(5) . . ?
C5 C4 H4 120.5 . . ?
C4 C5 C6 123.5(5) . . ?
N3 C5 C4 121.8(5) . . ?
N3 C5 C6 114.7(5) . . ?
N2 C6 C5 119.4(5) . . ?
N2 C6 O1 124.8(5) . . ?
O1 C6 C5 115.8(5) . . ?
C8 C7 H7 117.4 . . ?
N1 C7 H7 117.4 . . ?
N1 C7 C8 125.3(5) . . ?
C9 C8 C7 124.2(5) . . ?
C13 C8 C7 116.4(5) . . ?
C13 C8 C9 119.4(5) . . ?
C10 C9 C8 116.5(5) . . ?
O2 C9 C8 123.3(5) . . ?
O2 C9 C10 120.2(5) . . ?
C9 C10 H10 118.5 . . ?
C11 C10 C9 123.0(5) . . ?
C11 C10 H10 118.5 . . ?
C10 C11 H11 119.4 . . ?
C10 C11 C12 121.2(5) . . ?
C12 C11 H11 119.4 . . ?
C11 C12 C14 119.7(5) . . ?
C13 C12 C11 116.9(5) . . ?
C13 C12 C14 123.3(5) . . ?
C8 C13 H13 118.5 . . ?
C12 C13 C8 122.9(5) . . ?
C12 C13 H13 118.5 . . ?
C12 C14 C15 113.7(5) . . ?
C21 C14 C12 123.3(5) . . ?
C21 C14 C15 122.9(5) . . ?
C16 C15 C14 120.2(5) . . ?
C20 C15 C14 121.3(5) . . ?
C20 C15 C16 118.4(5) . . ?
C15 C16 H16 119.7 . . ?
C15 C16 C17 120.5(6) . . ?
C17 C16 H16 119.7 . . ?
C16 C17 H17 119.8 . . ?
C18 C17 C16 120.5(7) . . ?
C18 C17 H17 119.8 . . ?
C17 C18 H18 120.5 . . ?
C19 C18 C17 118.9(6) . . ?
C19 C18 H18 120.5 . . ?
C18 C19 H19 119.5 . . ?
C18 C19 C20 121.1(7) . . ?
C20 C19 H19 119.5 . . ?
C15 C20 C19 120.6(6) . . ?
C15 C20 H20 119.7 . . ?
C19 C20 H20 119.7 . . ?
C14 C21 C22 123.3(5) . . ?
C14 C21 C28 122.2(5) . . ?
C28 C21 C22 114.5(5) . . ?
C23 C22 C21 121.1(5) . . ?
C27 C22 C21 120.3(5) . . ?
C27 C22 C23 118.5(5) . . ?
C22 C23 H23 119.3 . . ?
C24 C23 C22 121.3(6) . . ?
C24 C23 H23 119.3 . . ?
C23 C24 H24 120.4 . . ?
C23 C24 C25 119.3(6) . . ?
C25 C24 H24 120.4 . . ?
C24 C25 H25 119.8 . . ?
C24 C25 C26 120.4(6) . . ?
C26 C25 H25 119.8 . . ?
C25 C26 H26 120.2 . . ?
C25 C26 C27 119.7(6) . . ?
C27 C26 H26 120.2 . . ?
C22 C27 C26 120.8(6) . . ?
C22 C27 H27 119.6 . . ?
C26 C27 H27 119.6 . . ?
C29 C28 C21 121.5(6) . . ?
C33 C28 C21 120.3(6) . . ?
C33 C28 C29 118.3(6) . . ?
C28 C29 H29 119.9 . . ?
C30 C29 C28 120.3(8) . . ?
C30 C29 H29 119.9 . . ?
C29 C30 H30 120.1 . . ?
C31 C30 C29 119.9(8) . . ?
C31 C30 H30 120.1 . . ?
C30 C31 H31 119.3 . . ?
C32 C31 C30 121.4(7) . . ?
C32 C31 H31 119.3 . . ?
C31 C32 H32 120.2 . . ?
C31 C32 C33 119.6(8) . . ?
C33 C32 H32 120.2 . . ?
C28 C33 C32 120.4(7) . . ?
C28 C33 H33 119.8 . . ?
C32 C33 H33 119.8 . . ?
H34A C34 H34B 108.8 . . ?
C35 C34 H34A 110.7 . . ?
C35 C34 H34B 110.7 . . ?
C35 C34 P1 105.4(17) . . ?
P1 C34 H34A 110.7 . . ?
P1 C34 H34B 110.7 . . ?
C34 C35 H35A 108.8 . . ?
C34 C35 H35B 108.8 . . ?
C34 C35 C36 114.0(5) . . ?
H35A C35 H35B 107.7 . . ?
C36 C35 H35A 108.8 . . ?
C36 C35 H35B 108.8 . . ?
H35C C35A H35D 107.8 . . ?
C36A C35A H35C 109.1 . . ?
C36A C35A H35D 109.1 . . ?
C34A C35A H35C 109.1 . . ?
C34A C35A H35D 109.1 . . ?
C34A C35A C36A 112.7(5) . . ?
C35 C36 H36A 108.9 . . ?
C35 C36 H36B 108.9 . . ?
C35 C36 C37 113.6(5) . . ?
H36A C36 H36B 107.7 . . ?
C37 C36 H36A 108.9 . . ?
C37 C36 H36B 108.9 . . ?
C35A C36A H36C 109.0 . . ?
C35A C36A H36D 109.0 . . ?
H36C C36A H36D 107.8 . . ?
C37A C36A C35A 113.0(5) . . ?
C37A C36A H36C 109.0 . . ?
C37A C36A H36D 109.0 . . ?
C36 C37 H37A 109.5 . . ?
C36 C37 H37B 109.5 . . ?
C36 C37 H37C 109.5 . . ?
H37A C37 H37B 109.5 . . ?
H37A C37 H37C 109.5 . . ?
H37B C37 H37C 109.5 . . ?
C36A C37A H37D 109.5 . . ?
C36A C37A H37E 109.5 . . ?
C36A C37A H37F 109.5 . . ?
H37D C37A H37E 109.5 . . ?
H37D C37A H37F 109.5 . . ?
H37E C37A H37F 109.5 . . ?
H38A C38 H38B 107.5 . . ?
C39 C38 H38A 108.4 . . ?
C39 C38 H38B 108.4 . . ?
C39 C38 P1 115.4(17) . . ?
P1 C38 H38A 108.4 . . ?
P1 C38 H38B 108.4 . . ?
H38C C38A H38D 108.5 . . ?
C39A C38A H38C 110.2 . . ?
C39A C38A H38D 110.2 . . ?
C39A C38A P1 107.6(12) . . ?
P1 C38A H38C 110.2 . . ?
P1 C38A H38D 110.2 . . ?
C38 C39 H39A 108.9 . . ?
C38 C39 H39B 108.9 . . ?
C38 C39 C40 113.2(5) . . ?
H39A C39 H39B 107.8 . . ?
C40 C39 H39A 108.9 . . ?
C40 C39 H39B 108.9 . . ?
C38A C39A H39C 108.8 . . ?
C38A C39A H39D 108.8 . . ?
H39C C39A H39D 107.7 . . ?
C40A C39A C38A 113.8(5) . . ?
C40A C39A H39C 108.8 . . ?
C40A C39A H39D 108.8 . . ?
C39 C40 H40A 108.9 . . ?
C39 C40 H40B 108.9 . . ?
C39 C40 C41 113.5(8) . . ?
H40A C40 H40B 107.7 . . ?
C41 C40 H40A 108.9 . . ?
C41 C40 H40B 108.9 . . ?
C39A C40A H40C 108.6 . . ?
C39A C40A H40D 108.6 . . ?
C39A C40A C41A 114.7(7) . . ?
H40C C40A H40D 107.6 . . ?
C41A C40A H40C 108.6 . . ?
C41A C40A H40D 108.6 . . ?
C40 C41 H41A 108.0 . . ?
C40 C41 H41B 110.0 . . ?
C40 C41 H41C 110.5 . . ?
H41A C41 H41B 109.5 . . ?
H41A C41 H41C 109.4 . . ?
H41B C41 H41C 109.5 . . ?
C40A C41A H41D 108.5 . . ?
C40A C41A H41E 111.6 . . ?
C40A C41A H41F 108.2 . . ?
H41D C41A H41E 109.4 . . ?
H41D C41A H41F 109.5 . . ?
H41E C41A H41F 109.4 . . ?
H42A C42 H42B 107.9 . . ?
C43 C42 H42A 109.2 . . ?
C43 C42 H42B 109.2 . . ?
C43 C42 P1 112.0(10) . . ?
P1 C42 H42A 109.2 . . ?
P1 C42 H42B 109.2 . . ?
C42 C43 H43A 110.1 . . ?
C42 C43 H43B 110.1 . . ?
C42 C43 C44 108.0(11) . . ?
H43A C43 H43B 108.4 . . ?
C44 C43 H43A 110.1 . . ?
C44 C43 H43B 110.1 . . ?
C43 C44 H44A 110.3 . . ?
C43 C44 H44B 110.3 . . ?
H44A C44 H44B 108.5 . . ?
C45 C44 C43 107.1(12) . . ?
C45 C44 H44A 110.3 . . ?
C45 C44 H44B 110.3 . . ?
C44 C45 H45A 106.0 . . ?
C44 C45 H45B 108.6 . . ?
C44 C45 H45C 113.7 . . ?
H45A C45 H45B 109.4 . . ?
H45A C45 H45C 109.5 . . ?
H45B C45 H45C 109.5 . . ?
Cl1 Dy1 Dy1 95.29(5) . 2_667 ?
N1 Dy1 Cl1 93.71(14) . . ?
N1 Dy1 Dy1 98.65(10) . 2_667 ?
N1 Dy1 N3 162.20(15) . 2_667 ?
N3 Dy1 Cl1 89.05(12) 2_667 . ?
N3 Dy1 Dy1 98.60(10) 2_667 2_667 ?
O1 Dy1 Cl1 93.86(13) 2_667 . ?
O1 Dy1 Cl1 94.95(14) . . ?
O1 Dy1 Dy1 33.92(9) . 2_667 ?
O1 Dy1 Dy1 33.36(9) 2_667 2_667 ?
O1 Dy1 N1 64.80(13) . . ?
O1 Dy1 N1 131.93(14) 2_667 . ?
O1 Dy1 N3 132.51(13) . 2_667 ?
O1 Dy1 N3 65.24(14) 2_667 2_667 ?
O1 Dy1 O1 67.28(15) . 2_667 ?
O2 Dy1 Cl1 91.61(14) . . ?
O2 Dy1 Dy1 170.87(12) . 2_667 ?
O2 Dy1 N1 74.89(14) . . ?
O2 Dy1 N3 87.47(14) . 2_667 ?
O2 Dy1 O1 139.46(13) . . ?
O2 Dy1 O1 152.01(14) . 2_667 ?
O2 Dy1 O3 87.44(19) . . ?
O3 Dy1 Cl1 176.63(14) . . ?
O3 Dy1 Dy1 85.99(13) . 2_667 ?
O3 Dy1 N1 89.18(18) . . ?
O3 Dy1 N3 87.67(17) . 2_667 ?
O3 Dy1 O1 85.49(18) . 2_667 ?
O3 Dy1 O1 87.86(18) . . ?
C7 N1 Dy1 130.2(4) . . ?
C7 N1 N2 111.7(4) . . ?
N2 N1 Dy1 118.1(3) . . ?
C6 N2 N1 110.5(4) . . ?
C1 N3 C5 118.1(5) . . ?
C1 N3 Dy1 123.3(4) . 2_667 ?
C5 N3 Dy1 118.5(3) . 2_667 ?
C6 O1 Dy1 125.6(3) . 2_667 ?
C6 O1 Dy1 121.7(3) . . ?
Dy1 O1 Dy1 112.72(15) . 2_667 ?
C9 O2 Dy1 141.8(4) . . ?
P1 O3 Dy1 174.1(3) . . ?
C38 P1 C34 100.2(13) . . ?
C38 P1 C42 88.2(10) . . ?
C42 P1 C34 125.2(11) . . ?
C42 P1 C38A 118.2(9) . . ?
O3 P1 C34 113.3(9) . . ?
O3 P1 C38 120.6(10) . . ?
O3 P1 C38A 104.6(8) . . ?
O3 P1 C42 107.7(4) . . ?
O3 P1 C34A 113.8(7) . . ?
C34A P1 C38A 110.5(10) . . ?
C34A P1 C42 102.4(8) . . ?
C35A C34A P1 113.9(11) . . ?
C35A C34A H34C 108.8 . . ?
C35A C34A H 108.8 . . ?
P1 C34A H34C 108.8 . . ?
P1 C34A H 108.8 . . ?
H34C C34A H 107.7 . . ?
H47A C47 H47B 109.5 . . ?
H47A C47 H47C 109.5 . . ?
H47B C47 H47C 109.5 . . ?
C48 C47 H47A 110.8 . . ?
C48 C47 H47B 109.1 . . ?
C48 C47 H47C 108.5 . . ?
N4 C48 C47 166(2) . . ?

loop_
_geom_bond_atom_site_label_1
_geom_bond_atom_site_label_2
_geom_bond_distance
_geom_bond_site_symmetry_2
_geom_bond_publ_flag
C1 H1 0.9500 . ?
C1 C2 1.374(8) . ?
C1 N3 1.337(7) . ?
C2 H2 0.9500 . ?
C2 C3 1.384(9) . ?
C3 H3 0.9500 . ?
C3 C4 1.361(9) . ?
C4 H4 0.9500 . ?
C4 C5 1.389(8) . ?
C5 C6 1.483(8) . ?
C5 N3 1.347(7) . ?
C6 N2 1.307(7) . ?
C6 O1 1.315(7) . ?
C7 H7 0.9500 . ?
C7 C8 1.457(7) . ?
C7 N1 1.293(7) . ?
C8 C9 1.426(7) . ?
C8 C13 1.411(7) . ?
C9 C10 1.408(7) . ?
C9 O2 1.303(6) . ?
C10 H10 0.9500 . ?
C10 C11 1.362(7) . ?
C11 H11 0.9500 . ?
C11 C12 1.416(7) . ?
C12 C13 1.380(7) . ?
C12 C14 1.496(7) . ?
C13 H13 0.9500 . ?
C14 C15 1.500(7) . ?
C14 C21 1.339(8) . ?
C15 C16 1.379(8) . ?
C15 C20 1.377(8) . ?
C16 H16 0.9500 . ?
C16 C17 1.384(9) . ?
C17 H17 0.9500 . ?
C17 C18 1.380(11) . ?
C18 H18 0.9500 . ?
C18 C19 1.356(10) . ?
C19 H19 0.9500 . ?
C19 C20 1.385(8) . ?
C20 H20 0.9500 . ?
C21 C22 1.505(7) . ?
C21 C28 1.502(8) . ?
C22 C23 1.395(8) . ?
C22 C27 1.381(8) . ?
C23 H23 0.9500 . ?
C23 C24 1.383(8) . ?
C24 H24 0.9500 . ?
C24 C25 1.384(9) . ?
C25 H25 0.9500 . ?
C25 C26 1.384(10) . ?
C26 H26 0.9500 . ?
C26 C27 1.394(9) . ?
C27 H27 0.9500 . ?
C28 C29 1.393(9) . ?
C28 C33 1.391(9) . ?
C29 H29 0.9500 . ?
C29 C30 1.392(10) . ?
C30 H30 0.9500 . ?
C30 C31 1.359(14) . ?
C31 H31 0.9500 . ?
C31 C32 1.357(13) . ?
C32 H32 0.9500 . ?
C32 C33 1.395(9) . ?
C33 H33 0.9500 . ?
C34 H34A 0.9900 . ?
C34 H34B 0.9900 . ?
C34 C35 1.529(5) . ?
C34 P1 1.88(3) . ?
C35 H35A 0.9900 . ?
C35 H35B 0.9900 . ?
C35 C36 1.533(5) . ?
C35A H35C 0.9900 . ?
C35A H35D 0.9900 . ?
C35A C36A 1.539(5) . ?
C35A C34A 1.534(5) . ?
C36 H36A 0.9900 . ?
C36 H36B 0.9900 . ?
C36 C37 1.533(5) . ?
C36A H36C 0.9900 . ?
C36A H36D 0.9900 . ?
C36A C37A 1.531(5) . ?
C37 H37A 0.9800 . ?
C37 H37B 0.9800 . ?
C37 H37C 0.9800 . ?
C37A H37D 0.9800 . ?
C37A H37E 0.9800 . ?
C37A H37F 0.9800 . ?
C38 H38A 0.9900 . ?
C38 H38B 0.9900 . ?
C38 C39 1.532(5) . ?
C38 P1 1.80(2) . ?
C38A H38C 0.9900 . ?
C38A H38D 0.9900 . ?
C38A C39A 1.533(5) . ?
C38A P1 1.823(18) . ?
C39 H39A 0.9900 . ?
C39 H39B 0.9900 . ?
C39 C40 1.536(5) . ?
C39A H39C 0.9900 . ?
C39A H39D 0.9900 . ?
C39A C40A 1.531(5) . ?
C40 H40A 0.9900 . ?
C40 H40B 0.9900 . ?
C40 C41 1.537(5) . ?
C40A H40C 0.9900 . ?
C40A H40D 0.9900 . ?
C40A C41A 1.532(5) . ?
C41 H41A 0.9802 . ?
C41 H41B 0.9798 . ?
C41 H41C 0.9804 . ?
C41A H41D 0.9798 . ?
C41A H41E 0.9804 . ?
C41A H41F 0.9798 . ?
C42 H42A 0.9900 . ?
C42 H42B 0.9900 . ?
C42 C43 1.484(15) . ?
C42 P1 1.821(12) . ?
C43 H43A 0.9900 . ?
C43 H43B 0.9900 . ?
C43 C44 1.579(19) . ?
C44 H44A 0.9900 . ?
C44 H44B 0.9900 . ?
C44 C45 1.562(17) . ?
C45 H45A 0.9810 . ?
C45 H45B 0.9801 . ?
C45 H45C 0.9802 . ?
Cl1 Dy1 2.627(2) . ?
Dy1 Dy1 3.8665(5) 2_667 ?
Dy1 N1 2.480(5) . ?
Dy1 N3 2.513(4) 2_667 ?
Dy1 O1 2.339(4) 2_667 ?
Dy1 O1 2.305(4) . ?
Dy1 O2 2.172(4) . ?
Dy1 O3 2.234(5) . ?
N1 N2 1.422(6) . ?
N3 Dy1 2.513(4) 2_667 ?
O1 Dy1 2.339(4) 2_667 ?
O3 P1 1.487(6) . ?
P1 C34A 1.700(18) . ?
C34A H34C 0.9900 . ?
C34A H 0.9900 . ?
C47 H47A 0.9809 . ?
C47 H47B 0.9799 . ?
C47 H47C 0.9799 . ?
C47 C48 1.453(5) . ?
C48 N4 1.172(5) . ?

loop_
_geom_torsion_atom_site_label_1
_geom_torsion_atom_site_label_2
_geom_torsion_atom_site_label_3
_geom_torsion_atom_site_label_4
_geom_torsion
_geom_torsion_site_symmetry_1
_geom_torsion_site_symmetry_2
_geom_torsion_site_symmetry_3
_geom_torsion_site_symmetry_4
_geom_torsion_publ_flag
C1 C2 C3 C4 0.3(11) . . . . ?
C2 C1 N3 C5 -0.1(9) . . . . ?
C2 C1 N3 Dy1 176.0(5) . . . 2_667 ?
C2 C3 C4 C5 -0.1(10) . . . . ?
C3 C4 C5 C6 -178.5(6) . . . . ?
C3 C4 C5 N3 -0.3(10) . . . . ?
C4 C5 C6 N2 -1.6(10) . . . . ?
C4 C5 C6 O1 178.0(6) . . . . ?
C4 C5 N3 C1 0.4(9) . . . . ?
C4 C5 N3 Dy1 -175.9(5) . . . 2_667 ?
C5 C6 N2 N1 177.3(5) . . . . ?
C5 C6 O1 Dy1 179.5(4) . . . . ?
C5 C6 O1 Dy1 -2.3(8) . . . 2_667 ?
C6 C5 N3 C1 178.7(5) . . . . ?
C6 C5 N3 Dy1 2.4(7) . . . 2_667 ?
C7 C8 C9 C10 -177.4(5) . . . . ?
C7 C8 C9 O2 3.1(9) . . . . ?
C7 C8 C13 C12 176.4(5) . . . . ?
C7 N1 N2 C6 -174.1(6) . . . . ?
C8 C7 N1 Dy1 -1.4(9) . . . . ?
C8 C7 N1 N2 176.6(5) . . . . ?
C8 C9 C10 C11 0.4(8) . . . . ?
C8 C9 O2 Dy1 -8.7(10) . . . . ?
C9 C8 C13 C12 -1.7(8) . . . . ?
C9 C10 C11 C12 -0.2(9) . . . . ?
C10 C9 O2 Dy1 171.9(5) . . . . ?
C10 C11 C12 C13 -0.9(8) . . . . ?
C10 C11 C12 C14 176.9(5) . . . . ?
C11 C12 C13 C8 1.9(8) . . . . ?
C11 C12 C14 C15 42.1(7) . . . . ?
C11 C12 C14 C21 -134.1(6) . . . . ?
C12 C14 C15 C16 -126.1(6) . . . . ?
C12 C14 C15 C20 50.4(7) . . . . ?
C12 C14 C21 C22 -173.4(5) . . . . ?
C12 C14 C21 C28 6.4(9) . . . . ?
C13 C8 C9 C10 0.5(8) . . . . ?
C13 C8 C9 O2 -178.9(5) . . . . ?
C13 C12 C14 C15 -140.2(5) . . . . ?
C13 C12 C14 C21 43.6(8) . . . . ?
C14 C12 C13 C8 -175.9(5) . . . . ?
C14 C15 C16 C17 176.2(7) . . . . ?
C14 C15 C20 C19 -176.5(6) . . . . ?
C14 C21 C22 C23 52.3(8) . . . . ?
C14 C21 C22 C27 -129.8(6) . . . . ?
C14 C21 C28 C29 47.2(8) . . . . ?
C14 C21 C28 C33 -132.4(6) . . . . ?
C15 C14 C21 C22 10.7(9) . . . . ?
C15 C14 C21 C28 -169.4(5) . . . . ?
C15 C16 C17 C18 0.6(13) . . . . ?
C16 C15 C20 C19 0.1(9) . . . . ?
C16 C17 C18 C19 -0.4(13) . . . . ?
C17 C18 C19 C20 0.0(12) . . . . ?
C18 C19 C20 C15 0.1(10) . . . . ?
C20 C15 C16 C17 -0.5(10) . . . . ?
C21 C14 C15 C16 50.1(8) . . . . ?
C21 C14 C15 C20 -133.3(6) . . . . ?
C21 C22 C23 C24 179.0(5) . . . . ?
C21 C22 C27 C26 -179.3(6) . . . . ?
C21 C28 C29 C30 -176.2(6) . . . . ?
C21 C28 C33 C32 174.9(6) . . . . ?
C22 C21 C28 C29 -132.9(6) . . . . ?
C22 C21 C28 C33 47.4(7) . . . . ?
C22 C23 C24 C25 -0.9(9) . . . . ?
C23 C22 C27 C26 -1.3(10) . . . . ?
C23 C24 C25 C26 1.0(11) . . . . ?
C24 C25 C26 C27 -1.2(12) . . . . ?
C25 C26 C27 C22 1.3(11) . . . . ?
C27 C22 C23 C24 1.1(9) . . . . ?
C28 C21 C22 C23 -127.6(6) . . . . ?
C28 C21 C22 C27 50.3(7) . . . . ?
C28 C29 C30 C31 -0.1(11) . . . . ?
C29 C28 C33 C32 -4.7(9) . . . . ?
C29 C30 C31 C32 -2.1(12) . . . . ?
C30 C31 C32 C33 0.8(12) . . . . ?
C31 C32 C33 C28 2.7(10) . . . . ?
C33 C28 C29 C30 3.5(9) . . . . ?
C34 C35 C36 C37 -84(3) . . . . ?
C35 C34 P1 C38 -165(2) . . . . ?
C35 C34 P1 C42 -70(2) . . . . ?
C35 C34 P1 O3 65(2) . . . . ?
C36A C35A C34A P1 -173.8(17) . . . . ?
C38 C39 C40 C41 113(3) . . . . ?
C38A C39A C40A C41A -14(3) . . . . ?
C38A P1 C34A C35A 73(2) . . . . ?
C39 C38 P1 C34 -80(3) . . . . ?
C39 C38 P1 C42 155(2) . . . . ?
C39 C38 P1 O3 45(3) . . . . ?
C39A C38A P1 C42 56.9(18) . . . . ?
C39A C38A P1 O3 -62.8(17) . . . . ?
C39A C38A P1 C34A 174.3(15) . . . . ?
C42 C43 C44 C45 178.3(12) . . . . ?
C42 P1 C34A C35A -160.6(17) . . . . ?
C43 C42 P1 C34 -46.1(15) . . . . ?
C43 C42 P1 C38 55.2(14) . . . . ?
C43 C42 P1 C38A 58.8(13) . . . . ?
C43 C42 P1 O3 176.8(9) . . . . ?
C43 C42 P1 C34A -62.9(13) . . . . ?
Dy1 N1 N2 C6 4.1(7) . . . . ?
N1 C7 C8 C9 1.2(10) . . . . ?
N1 C7 C8 C13 -176.8(6) . . . . ?
N2 C6 O1 Dy1 177.2(5) . . . 2_667 ?
N2 C6 O1 Dy1 -1.0(9) . . . . ?
N3 C1 C2 C3 -0.2(10) . . . . ?
N3 C5 C6 N2 -179.9(6) . . . . ?
N3 C5 C6 O1 -0.3(8) . . . . ?
O1 C6 N2 N1 -2.2(9) . . . . ?
O2 C9 C10 C11 179.8(5) . . . . ?
O3 P1 C34A C35A -45(2) . . . . ?
P1 C34 C35 C36 -151.7(16) . . . . ?
P1 C38 C39 C40 -176.8(19) . . . . ?
P1 C38A C39A C40A -177.0(16) . . . . ?
P1 C42 C43 C44 174.7(10) . . . . ?
C34A C35A C36A C37A -165(2) . . . . ?
